data_7038417
loop_
_publ_author_name
'Lucas, Stephanie J.'
'Lord, Rianne M.'
'Basri, Aida M.'
'Allison, Simon J.'
'Phillips, Roger M.'
'Blacker, A. John'
'McGowan, Patrick C.'

_publ_section_title
;
 Increasing anti-cancer activity with longer tether lengths of group 9 Cp*
 complexes.
;
_journal_issue 16
_journal_name_full 'Dalton transactions (Cambridge, England : 2003)'
_journal_page_first 6812
_journal_page_last 6815
_journal_paper_doi 10.1039/c6dt00186f
_journal_volume 45
_journal_year 2016
_chemical_formula_moiety 'C19 H28 Cl2 N O Rh'
_chemical_formula_sum 'C19 H28 Cl2 N O Rh'
_chemical_formula_weight 460.23
_chemical_name_systematic
; 
 ? 
;
_space_group_IT_number 2
_symmetry_cell_setting triclinic
_symmetry_space_group_name_Hall '-P 1'
_symmetry_space_group_name_H-M 'P -1'
_atom_sites_solution_hydrogens geom
_atom_sites_solution_primary direct
_atom_sites_solution_secondary difmap
_audit_creation_method SHELXL-97
_audit_update_record
;
2015-12-11 deposited with the CCDC.
2016-02-17 downloaded from the CCDC.
;
_cell_angle_alpha 87.753(5)
_cell_angle_beta 77.318(5)
_cell_angle_gamma 72.771(5)
_cell_formula_units_Z 2
_cell_length_a 7.4947(8)
_cell_length_b 8.6089(9)
_cell_length_c 17.0185(19)
_cell_measurement_reflns_used 8078
_cell_measurement_temperature 150(2)
_cell_measurement_theta_max 28.004
_cell_measurement_theta_min 2.455
_cell_volume 1022.80(19)
_computing_cell_refinement 'APEX 2 software, Bruker Nonius 2004'
_computing_data_collection 'APEX 2 software, Bruker Nonius 2004'
_computing_data_reduction 'SAINT, Bruker Nonius 2004'
_computing_molecular_graphics 'ORTEX (McArdle, 1995)'
_computing_publication_material 'local program'
_computing_structure_refinement 'SHELXL-97 (Sheldrick, 1997)'
_computing_structure_solution 'SHELXS-97 (Sheldrick, 1990)'
_diffrn_ambient_temperature 150(2)
_diffrn_detector_area_resol_mean '120 microns'
_diffrn_measured_fraction_theta_full 0.980
_diffrn_measured_fraction_theta_max 0.980
_diffrn_measurement_device_type 'Bruker X8 Apex diffractometer'
_diffrn_measurement_method 'Rotation images'
_diffrn_radiation_monochromator graphite
_diffrn_radiation_source 'fine-focus sealed tube'
_diffrn_radiation_type MoK\a
_diffrn_radiation_wavelength 0.71073
_diffrn_reflns_av_R_equivalents 0.0385
_diffrn_reflns_av_sigmaI/netI 0.0315
_diffrn_reflns_limit_h_max 9
_diffrn_reflns_limit_h_min -9
_diffrn_reflns_limit_k_max 10
_diffrn_reflns_limit_k_min -11
_diffrn_reflns_limit_l_max 20
_diffrn_reflns_limit_l_min -22
_diffrn_reflns_number 26416
_diffrn_reflns_theta_full 28.09
_diffrn_reflns_theta_max 28.09
_diffrn_reflns_theta_min 2.48
_diffrn_standards_decay_% 0
_diffrn_standards_interval_count 0
_diffrn_standards_interval_time 0
_diffrn_standards_number 0
_exptl_absorpt_coefficient_mu 1.102
_exptl_absorpt_correction_T_max 0.8522
_exptl_absorpt_correction_T_min 0.7552
_exptl_absorpt_correction_type multi-scan
_exptl_absorpt_process_details
;
Sheldrick, G.M. (2002). SADABS v. 2.03. University of Gottingen, Germany.
;
_exptl_crystal_colour red
_exptl_crystal_density_diffrn 1.494
_exptl_crystal_density_method 'not measured'
_exptl_crystal_description Fragment
_exptl_crystal_F_000 472
_exptl_crystal_size_max 0.27
_exptl_crystal_size_mid 0.15
_exptl_crystal_size_min 0.15
_refine_diff_density_max 0.709
_refine_diff_density_min -0.313
_refine_diff_density_rms 0.067
_refine_ls_extinction_method none
_refine_ls_goodness_of_fit_ref 1.050
_refine_ls_hydrogen_treatment refall
_refine_ls_matrix_type full
_refine_ls_number_parameters 329
_refine_ls_number_reflns 4882
_refine_ls_number_restraints 0
_refine_ls_restrained_S_all 1.050
_refine_ls_R_factor_all 0.0284
_refine_ls_R_factor_gt 0.0226
_refine_ls_shift/su_max 0.000
_refine_ls_shift/su_mean 0.000
_refine_ls_structure_factor_coef Fsqd
_refine_ls_weighting_details 'calc w=1/[\s^2^(Fo^2^)+(0.0255P)^2^+0.1483P] where P=(Fo^2^+2Fc^2^)/3'
_refine_ls_weighting_scheme calc
_refine_ls_wR_factor_gt 0.0500
_refine_ls_wR_factor_ref 0.0524
_reflns_number_gt 4351
_reflns_number_total 4882
_reflns_threshold_expression >2sigma(I)
_cod_data_source_file c6dt00186f2.cif
_cod_data_source_block added_by_encifer
_cod_depositor_comments
;
The following automatic conversions were performed:

'_symmetry_cell_setting' value 'Triclinic' changed to 'triclinic'
according to
/usr/data/users/saulius/crontab/automatic-downloads/rss-feeds/RSC/lib/dictionaries/cif_core.dic
dictionary named 'cif_core.dic' version 2.4.2 from 2011-04-26.

Automatic conversion script
Id: cif_fix_values 4268 2015-11-12 08:31:59Z antanas 

 Adding full bibliography for 7038415--7038419.cif.
;
_cod_database_code 7038417

loop_
_symmetry_equiv_pos_as_xyz
'x, y, z'
'-x, -y, -z'

loop_
_atom_site_label
_atom_site_type_symbol
_atom_site_fract_x
_atom_site_fract_y
_atom_site_fract_z
_atom_site_U_iso_or_equiv
_atom_site_adp_type
_atom_site_occupancy
_atom_site_symmetry_multiplicity
_atom_site_calc_flag
Rh1 Rh 0.010935(18) 0.370873(16) 0.199008(7) 0.01691(5) Uani 1 1 d
Cl1 Cl -0.28410(6) 0.36848(6) 0.29517(3) 0.02578(10) Uani 1 1 d
Cl2 Cl -0.12553(6) 0.32673(5) 0.08723(2) 0.02390(10) Uani 1 1 d
O1 O 0.4073(3) -0.1399(2) 0.56325(9) 0.0431(4) Uani 1 1 d
N1 N -0.1173(2) 0.62841(18) 0.19156(8) 0.0197(3) Uani 1 1 d
C1 C 0.1900(2) 0.1826(2) 0.26135(10) 0.0219(4) Uani 1 1 d
C2 C 0.2524(2) 0.1494(2) 0.17587(10) 0.0209(4) Uani 1 1 d
C3 C 0.3099(2) 0.2887(2) 0.13808(10) 0.0223(4) Uani 1 1 d
C4 C 0.2874(2) 0.4035(2) 0.20164(11) 0.0226(4) Uani 1 1 d
C5 C 0.2080(3) 0.3417(2) 0.27785(11) 0.0234(4) Uani 1 1 d
C6 C 0.2649(3) -0.0035(3) 0.13217(14) 0.0312(4) Uani 1 1 d
C7 C 0.3925(3) 0.3019(3) 0.04980(12) 0.0322(5) Uani 1 1 d
C8 C 0.3377(3) 0.5611(3) 0.18925(15) 0.0325(5) Uani 1 1 d
C9 C 0.1676(4) 0.4190(3) 0.36041(13) 0.0357(5) Uani 1 1 d
C10 C 0.1184(3) 0.0725(3) 0.32393(12) 0.0275(4) Uani 1 1 d
C11 C 0.2843(3) -0.0506(2) 0.35431(11) 0.0243(4) Uani 1 1 d
C12 C 0.2109(3) -0.1521(2) 0.42389(11) 0.0276(4) Uani 1 1 d
C13 C 0.3697(3) -0.2898(2) 0.44972(11) 0.0266(4) Uani 1 1 d
C14 C 0.5043(3) -0.2300(3) 0.48884(11) 0.0308(4) Uani 1 1 d
C31 C -0.1856(3) 0.7231(2) 0.26024(11) 0.0248(4) Uani 1 1 d
C32 C -0.2405(3) 0.8921(2) 0.25906(13) 0.0277(4) Uani 1 1 d
C33 C -0.2281(3) 0.9695(2) 0.18518(13) 0.0307(4) Uani 1 1 d
C34 C -0.1596(3) 0.8735(2) 0.11495(12) 0.0294(4) Uani 1 1 d
C35 C -0.1058(3) 0.7040(2) 0.11997(11) 0.0232(4) Uani 1 1 d
H1 H 0.365(4) -0.203(4) 0.5925(17) 0.065(9) Uiso 1 1 d
H6A H 0.188(3) -0.067(3) 0.1649(14) 0.039(6) Uiso 1 1 d
H6B H 0.391(4) -0.070(3) 0.1172(14) 0.050(7) Uiso 1 1 d
H6C H 0.226(3) 0.016(3) 0.0823(15) 0.046(7) Uiso 1 1 d
H7A H 0.356(4) 0.227(3) 0.0149(16) 0.058(8) Uiso 1 1 d
H7B H 0.522(4) 0.270(3) 0.0390(14) 0.049(7) Uiso 1 1 d
H7C H 0.352(4) 0.403(3) 0.0341(15) 0.050(7) Uiso 1 1 d
H8A H 0.467(3) 0.540(3) 0.1884(13) 0.040(6) Uiso 1 1 d
H8B H 0.311(3) 0.614(3) 0.1395(15) 0.048(7) Uiso 1 1 d
H8C H 0.263(3) 0.636(3) 0.2312(15) 0.045(7) Uiso 1 1 d
H9A H 0.146(4) 0.533(4) 0.3573(17) 0.072(9) Uiso 1 1 d
H9B H 0.273(4) 0.378(4) 0.3842(17) 0.071(9) Uiso 1 1 d
H9C H 0.058(4) 0.405(3) 0.3942(15) 0.045(7) Uiso 1 1 d
H10A H 0.041(3) 0.016(3) 0.3007(12) 0.030(5) Uiso 1 1 d
H10B H 0.029(3) 0.140(2) 0.3687(12) 0.026(5) Uiso 1 1 d
H11A H 0.365(3) -0.123(3) 0.3078(12) 0.028(5) Uiso 1 1 d
H11B H 0.363(3) 0.007(2) 0.3714(12) 0.026(5) Uiso 1 1 d
H12A H 0.110(3) -0.193(3) 0.4080(13) 0.035(6) Uiso 1 1 d
H12B H 0.144(3) -0.078(3) 0.4738(13) 0.030(5) Uiso 1 1 d
H13A H 0.304(3) -0.360(2) 0.4913(12) 0.025(5) Uiso 1 1 d
H13B H 0.447(3) -0.365(2) 0.4038(12) 0.024(5) Uiso 1 1 d
H14A H 0.617(3) -0.328(3) 0.4968(13) 0.040(6) Uiso 1 1 d
H14B H 0.563(3) -0.154(3) 0.4543(13) 0.034(6) Uiso 1 1 d
H31 H -0.197(3) 0.664(2) 0.3100(12) 0.028(5) Uiso 1 1 d
H32 H -0.286(3) 0.947(3) 0.3042(13) 0.033(6) Uiso 1 1 d
H33 H -0.266(3) 1.084(3) 0.1817(13) 0.036(6) Uiso 1 1 d
H34 H -0.142(3) 0.916(3) 0.0640(14) 0.039(6) Uiso 1 1 d
H35 H -0.054(3) 0.636(2) 0.0739(12) 0.025(5) Uiso 1 1 d

loop_
_atom_site_aniso_label
_atom_site_aniso_U_11
_atom_site_aniso_U_22
_atom_site_aniso_U_33
_atom_site_aniso_U_23
_atom_site_aniso_U_13
_atom_site_aniso_U_12
Rh1 0.01672(8) 0.01711(8) 0.01644(7) 0.00094(5) -0.00433(5) -0.00386(5)
Cl1 0.0211(2) 0.0278(2) 0.0242(2) 0.00587(18) -0.00018(17) -0.00482(18)
Cl2 0.0263(2) 0.0271(2) 0.0211(2) 0.00079(17) -0.00907(17) -0.00922(18)
O1 0.0763(12) 0.0349(9) 0.0241(7) 0.0020(6) -0.0070(7) -0.0285(9)
N1 0.0171(7) 0.0211(8) 0.0208(7) 0.0000(6) -0.0047(6) -0.0051(6)
C1 0.0172(9) 0.0216(9) 0.0263(9) 0.0044(7) -0.0084(7) -0.0030(7)
C2 0.0160(9) 0.0190(9) 0.0269(9) -0.0002(7) -0.0073(7) -0.0018(7)
C3 0.0150(8) 0.0247(10) 0.0261(9) 0.0014(7) -0.0055(7) -0.0034(7)
C4 0.0174(9) 0.0214(9) 0.0304(9) 0.0035(7) -0.0099(7) -0.0049(7)
C5 0.0217(9) 0.0243(10) 0.0248(9) -0.0001(7) -0.0114(7) -0.0032(8)
C6 0.0265(11) 0.0252(11) 0.0407(12) -0.0072(9) -0.0076(9) -0.0044(9)
C7 0.0241(11) 0.0400(13) 0.0277(10) 0.0036(9) -0.0003(8) -0.0067(10)
C8 0.0286(12) 0.0252(11) 0.0484(13) 0.0040(10) -0.0151(10) -0.0107(9)
C9 0.0394(13) 0.0402(14) 0.0287(11) -0.0041(9) -0.0153(10) -0.0073(11)
C10 0.0214(10) 0.0291(11) 0.0316(10) 0.0096(8) -0.0075(8) -0.0067(8)
C11 0.0212(9) 0.0247(10) 0.0259(9) 0.0034(8) -0.0060(7) -0.0049(8)
C12 0.0252(10) 0.0279(11) 0.0265(9) 0.0051(8) -0.0030(8) -0.0054(8)
C13 0.0333(11) 0.0191(9) 0.0248(9) 0.0018(8) -0.0061(8) -0.0041(8)
C14 0.0377(12) 0.0287(11) 0.0261(10) 0.0059(8) -0.0105(8) -0.0081(9)
C31 0.0224(9) 0.0267(10) 0.0237(9) -0.0027(8) -0.0010(7) -0.0072(8)
C32 0.0194(10) 0.0261(11) 0.0352(11) -0.0077(8) 0.0004(8) -0.0066(8)
C33 0.0231(10) 0.0208(10) 0.0494(12) 0.0015(9) -0.0092(9) -0.0072(8)
C34 0.0322(11) 0.0258(10) 0.0346(11) 0.0096(8) -0.0132(9) -0.0118(9)
C35 0.0241(9) 0.0244(10) 0.0217(9) 0.0024(7) -0.0070(7) -0.0071(8)

loop_
_atom_type_symbol
_atom_type_description
_atom_type_scat_dispersion_real
_atom_type_scat_dispersion_imag
_atom_type_scat_source
C C 0.0033 0.0016 'International Tables Vol C Tables 4.2.6.8 and 6.1.1.4'
H H 0.0000 0.0000 'International Tables Vol C Tables 4.2.6.8 and 6.1.1.4'
Cl Cl 0.1484 0.1585 'International Tables Vol C Tables 4.2.6.8 and 6.1.1.4'
N N 0.0061 0.0033 'International Tables Vol C Tables 4.2.6.8 and 6.1.1.4'
O O 0.0106 0.0060 'International Tables Vol C Tables 4.2.6.8 and 6.1.1.4'
Rh Rh -1.1178 0.9187 'International Tables Vol C Tables 4.2.6.8 and 6.1.1.4'

loop_
_geom_angle_atom_site_label_1
_geom_angle_atom_site_label_2
_geom_angle_atom_site_label_3
_geom_angle
N1 Rh1 C5 106.40(6)
N1 Rh1 C3 113.36(6)
C5 Rh1 C3 65.83(7)
N1 Rh1 C1 144.89(6)
C5 Rh1 C1 39.27(7)
C3 Rh1 C1 65.64(7)
N1 Rh1 C4 91.94(6)
C5 Rh1 C4 39.12(7)
C3 Rh1 C4 38.73(7)
C1 Rh1 C4 65.21(7)
N1 Rh1 C2 152.82(6)
C5 Rh1 C2 65.39(7)
C3 Rh1 C2 39.50(7)
C1 Rh1 C2 38.51(6)
C4 Rh1 C2 65.05(7)
N1 Rh1 Cl2 89.08(4)
C5 Rh1 Cl2 160.78(5)
C3 Rh1 Cl2 97.87(5)
C1 Rh1 Cl2 126.02(5)
C4 Rh1 Cl2 131.49(5)
C2 Rh1 Cl2 95.64(5)
N1 Rh1 Cl1 86.91(4)
C5 Rh1 Cl1 101.41(5)
C3 Rh1 Cl1 158.04(5)
C1 Rh1 Cl1 93.03(5)
C4 Rh1 Cl1 137.95(5)
C2 Rh1 Cl1 119.70(5)
Cl2 Rh1 Cl1 90.533(17)
C14 O1 H1 105(2)
C35 N1 C31 117.93(15)
C35 N1 Rh1 121.66(12)
C31 N1 Rh1 119.60(12)
C2 C1 C5 108.12(15)
C2 C1 C10 126.42(17)
C5 C1 C10 125.46(17)
C2 C1 Rh1 70.84(10)
C5 C1 Rh1 69.62(9)
C10 C1 Rh1 125.32(12)
C1 C2 C3 108.18(15)
C1 C2 C6 126.45(17)
C3 C2 C6 125.33(17)
C1 C2 Rh1 70.65(10)
C3 C2 Rh1 69.64(10)
C6 C2 Rh1 127.14(13)
C4 C3 C2 107.42(15)
C4 C3 C7 126.48(17)
C2 C3 C7 125.93(17)
C4 C3 Rh1 71.21(10)
C2 C3 Rh1 70.86(10)
C7 C3 Rh1 127.03(13)
C3 C4 C5 108.59(15)
C3 C4 C8 124.71(17)
C5 C4 C8 126.70(17)
C3 C4 Rh1 70.06(10)
C5 C4 Rh1 69.65(10)
C8 C4 Rh1 125.79(13)
C4 C5 C1 107.61(15)
C4 C5 C9 126.77(18)
C1 C5 C9 125.40(18)
C4 C5 Rh1 71.23(9)
C1 C5 Rh1 71.11(9)
C9 C5 Rh1 127.22(14)
C2 C6 H6A 112.1(13)
C2 C6 H6B 111.5(15)
H6A C6 H6B 108(2)
C2 C6 H6C 113.4(15)
H6A C6 H6C 107.6(19)
H6B C6 H6C 103(2)
C3 C7 H7A 111.6(14)
C3 C7 H7B 111.4(15)
H7A C7 H7B 105(2)
C3 C7 H7C 110.8(17)
H7A C7 H7C 109(2)
H7B C7 H7C 109(2)
C4 C8 H8A 108.7(14)
C4 C8 H8B 113.5(14)
H8A C8 H8B 109(2)
C4 C8 H8C 109.7(15)
H8A C8 H8C 111(2)
H8B C8 H8C 106(2)
C5 C9 H9A 111.1(18)
C5 C9 H9B 110.3(18)
H9A C9 H9B 107(2)
C5 C9 H9C 112.7(15)
H9A C9 H9C 106(2)
H9B C9 H9C 110(2)
C1 C10 C11 111.90(15)
C1 C10 H10A 109.1(11)
C11 C10 H10A 111.5(12)
C1 C10 H10B 108.3(12)
C11 C10 H10B 110.3(11)
H10A C10 H10B 105.4(16)
C12 C11 C10 112.09(16)
C12 C11 H11A 110.2(12)
C10 C11 H11A 107.5(11)
C12 C11 H11B 110.2(12)
C10 C11 H11B 109.3(12)
H11A C11 H11B 107.3(16)
C13 C12 C11 114.16(16)
C13 C12 H12A 112.7(12)
C11 C12 H12A 108.1(12)
C13 C12 H12B 106.2(11)
C11 C12 H12B 109.0(12)
H12A C12 H12B 106.4(17)
C14 C13 C12 113.97(17)
C14 C13 H13A 108.3(11)
C12 C13 H13A 107.9(11)
C14 C13 H13B 108.7(11)
C12 C13 H13B 111.5(11)
H13A C13 H13B 106.1(16)
O1 C14 C13 112.63(17)
O1 C14 H14A 111.5(12)
C13 C14 H14A 109.5(13)
O1 C14 H14B 104.7(12)
C13 C14 H14B 112.9(12)
H14A C14 H14B 105.4(17)
N1 C31 C32 122.41(17)
N1 C31 H31 115.3(12)
C32 C31 H31 122.3(12)
C31 C32 C33 119.50(18)
C31 C32 H32 118.9(14)
C33 C32 H32 121.5(14)
C34 C33 C32 118.30(18)
C34 C33 H33 119.5(13)
C32 C33 H33 122.2(13)
C33 C34 C35 119.58(18)
C33 C34 H34 123.1(14)
C35 C34 H34 117.3(14)
N1 C35 C34 122.26(17)
N1 C35 H35 116.0(12)
C34 C35 H35 121.7(12)

loop_
_geom_bond_atom_site_label_1
_geom_bond_atom_site_label_2
_geom_bond_distance
Rh1 N1 2.1504(15)
Rh1 C5 2.1608(17)
Rh1 C3 2.1668(18)
Rh1 C1 2.1809(17)
Rh1 C4 2.1821(17)
Rh1 C2 2.1834(17)
Rh1 Cl2 2.4394(5)
Rh1 Cl1 2.4502(5)
O1 C14 1.440(2)
O1 H1 0.81(3)
N1 C35 1.356(2)
N1 C31 1.363(2)
C1 C2 1.439(2)
C1 C5 1.459(3)
C1 C10 1.514(2)
C2 C3 1.470(3)
C2 C6 1.506(3)
C3 C4 1.442(3)
C3 C7 1.508(3)
C4 C5 1.454(2)
C4 C8 1.508(3)
C5 C9 1.509(3)
C6 H6A 0.98(2)
C6 H6B 0.94(3)
C6 H6C 0.95(2)
C7 H7A 1.02(3)
C7 H7B 0.91(3)
C7 H7C 0.89(3)
C8 H8A 0.93(2)
C8 H8B 0.98(2)
C8 H8C 0.94(3)
C9 H9A 0.95(3)
C9 H9B 0.93(3)
C9 H9C 0.93(3)
C10 C11 1.548(3)
C10 H10A 1.01(2)
C10 H10B 0.97(2)
C11 C12 1.544(3)
C11 H11A 0.99(2)
C11 H11B 0.97(2)
C12 C13 1.539(3)
C12 H12A 1.01(2)
C12 H12B 1.02(2)
C13 C14 1.535(3)
C13 H13A 1.05(2)
C13 H13B 0.99(2)
C14 H14A 1.03(2)
C14 H14B 1.00(2)
C31 C32 1.390(3)
C31 H31 0.97(2)
C32 C33 1.398(3)
C32 H32 0.86(2)
C33 C34 1.390(3)
C33 H33 0.95(2)
C34 C35 1.399(3)
C34 H34 0.93(2)
C35 H35 0.94(2)
